data_2231399
loop_
_publ_author_name
'Wang, Wei'
'Liu, Qing-lei'
'Gao, Yan'
'Jia, Xiao-yu'
'Zhang, Jing-jing'

_publ_section_title
;
 3-{4-[(4-Methoxybenzylidene)amino]-3-phenyl-5-sulfanylidene-4,5-dihydro-1<i>H</i>-1,2,4-triazol-1-yl}-1,3-diphenylpropan-1-one
;
_journal_coeditor_code BH2374
_journal_issue 9
_journal_name_full 'Acta Crystallographica Section E'
_journal_page_first o2534
_journal_paper_doi 10.1107/S160053681103488X
_journal_volume 67
_journal_year 2011
_chemical_formula_iupac 'C31 H26 N4 O2 S'
_chemical_formula_moiety 'C31 H26 N4 O2 S'
_chemical_formula_sum 'C31 H26 N4 O2 S'
_chemical_formula_weight 518.62
_chemical_name_systematic
;
3-{4-[(4-Methoxybenzylidene)amino]-3-phenyl-5-sulfanylidene-4,5-dihydro-
1<i>H</i>-1,2,4-triazol-1-yl}-1,3-diphenylpropan-1-one
;
_space_group_IT_number 14
_symmetry_cell_setting monoclinic
_symmetry_space_group_name_Hall '-P 2ybc'
_symmetry_space_group_name_H-M 'P 1 21/c 1'
_atom_sites_solution_hydrogens geom
_atom_sites_solution_primary direct
_atom_sites_solution_secondary difmap
_cell_angle_alpha 90.00
_cell_angle_beta 92.007(6)
_cell_angle_gamma 90.00
_cell_formula_units_Z 4
_cell_length_a 6.0131(12)
_cell_length_b 13.940(2)
_cell_length_c 31.490(4)
_cell_measurement_reflns_used 6676
_cell_measurement_temperature 113(2)
_cell_measurement_theta_max 28.0
_cell_measurement_theta_min 1.5
_cell_volume 2638.0(7)
_computing_cell_refinement 'CrystalClear (Rigaku/MSC, 2005)'
_computing_data_collection 'CrystalClear (Rigaku/MSC, 2005)'
_computing_data_reduction 'CrystalClear (Rigaku/MSC, 2005)'
_computing_molecular_graphics 'SHELXTL (Sheldrick, 2008)'
_computing_publication_material 'SHELXTL (Sheldrick, 2008)'
_computing_structure_refinement 'SHELXL97 (Sheldrick, 2008)'
_computing_structure_solution 'SHELXS97 (Sheldrick, 2008)'
_diffrn_ambient_temperature 113(2)
_diffrn_detector_area_resol_mean 14.63
_diffrn_measured_fraction_theta_full 0.993
_diffrn_measured_fraction_theta_max 0.993
_diffrn_measurement_device_type 'Rigaku Saturn CCD area-detector'
_diffrn_measurement_method '\f and \w'
_diffrn_radiation_monochromator multilayer
_diffrn_radiation_source 'rotating anode'
_diffrn_radiation_type 'Mo K\a'
_diffrn_radiation_wavelength 0.71073
_diffrn_reflns_av_R_equivalents 0.0534
_diffrn_reflns_av_sigmaI/netI 0.0573
_diffrn_reflns_limit_h_max 7
_diffrn_reflns_limit_h_min -7
_diffrn_reflns_limit_k_max 15
_diffrn_reflns_limit_k_min -16
_diffrn_reflns_limit_l_max 37
_diffrn_reflns_limit_l_min -37
_diffrn_reflns_number 16481
_diffrn_reflns_theta_full 25.02
_diffrn_reflns_theta_max 25.02
_diffrn_reflns_theta_min 1.29
_diffrn_standards_decay_% 0
_diffrn_standards_interval_count 0
_diffrn_standards_interval_time 0
_diffrn_standards_number 0
_exptl_absorpt_coefficient_mu 0.159
_exptl_absorpt_correction_T_max 0.9843
_exptl_absorpt_correction_T_min 0.9689
_exptl_absorpt_correction_type multi-scan
_exptl_absorpt_process_details '(CrystalClear; Rigaku/MSC, 2005)'
_exptl_crystal_colour colourless
_exptl_crystal_density_diffrn 1.306
_exptl_crystal_density_method 'not measured'
_exptl_crystal_description prism
_exptl_crystal_F_000 1088
_exptl_crystal_size_max 0.20
_exptl_crystal_size_mid 0.12
_exptl_crystal_size_min 0.10
_refine_diff_density_max 0.290
_refine_diff_density_min -0.257
_refine_ls_extinction_method none
_refine_ls_goodness_of_fit_ref 1.160
_refine_ls_hydrogen_treatment constr
_refine_ls_matrix_type full
_refine_ls_number_constraints 0
_refine_ls_number_parameters 344
_refine_ls_number_reflns 4616
_refine_ls_number_restraints 0
_refine_ls_restrained_S_all 1.160
_refine_ls_R_factor_all 0.0829
_refine_ls_R_factor_gt 0.0669
_refine_ls_shift/su_max 0.001
_refine_ls_shift/su_mean 0.000
_refine_ls_structure_factor_coef Fsqd
_refine_ls_weighting_details 'w=1/[\s^2^(Fo^2^)+(0.0562P)^2^+1.9562P] where P=(Fo^2^+2Fc^2^)/3'
_refine_ls_weighting_scheme calc
_refine_ls_wR_factor_gt 0.1489
_refine_ls_wR_factor_ref 0.1569
_reflns_number_gt 3734
_reflns_number_total 4616
_reflns_threshold_expression I>2\s(I)
_cod_data_source_file bh2374.cif
_cod_data_source_block I
_cod_original_cell_volume 2638.1(8)
_cod_original_sg_symbol_H-M 'P 21/c'
_cod_database_code 2231399
_cod_database_fobs_code 2231399

loop_
_symmetry_equiv_pos_as_xyz
'x, y, z'
'-x, y+1/2, -z+1/2'
'-x, -y, -z'
'x, -y-1/2, z-1/2'

loop_
_atom_site_type_symbol
_atom_site_label
_atom_site_fract_x
_atom_site_fract_y
_atom_site_fract_z
_atom_site_U_iso_or_equiv
_atom_site_adp_type
_atom_site_calc_flag
_atom_site_refinement_flags
_atom_site_occupancy
_atom_site_symmetry_multiplicity
S S1 0.23615(15) 0.69419(6) 0.33669(3) 0.0366(3) Uani d . 1 1
O O1 0.3196(5) 0.7950(2) 0.48255(9) 0.0547(8) Uani d . 1 1
O O2 0.1052(4) 0.15537(16) 0.24902(7) 0.0337(6) Uani d . 1 1
N N1 0.5402(4) 0.73453(18) 0.40025(8) 0.0282(6) Uani d . 1 1
N N2 0.7135(4) 0.69513(18) 0.42388(8) 0.0271(6) Uani d . 1 1
N N3 0.5571(4) 0.58826(17) 0.38083(8) 0.0245(6) Uani d . 1 1
N N4 0.5420(4) 0.50339(17) 0.35608(8) 0.0253(6) Uani d . 1 1
C C1 0.5395(7) 0.8105(3) 0.56280(13) 0.0468(10) Uani d . 1 1
H H1 0.3998 0.7786 0.5615 0.056 Uiso calc R 1 1
C C2 0.6540(8) 0.8187(3) 0.60105(12) 0.0523(11) Uani d . 1 1
H H2 0.5935 0.7920 0.6259 0.063 Uiso calc R 1 1
C C3 0.8573(8) 0.8656(3) 0.60374(13) 0.0512(11) Uani d . 1 1
H H3 0.9359 0.8710 0.6303 0.061 Uiso calc R 1 1
C C4 0.9454(7) 0.9043(3) 0.56763(12) 0.0482(10) Uani d . 1 1
H H4 1.0840 0.9371 0.5694 0.058 Uiso calc R 1 1
C C5 0.8309(7) 0.8954(3) 0.52858(12) 0.0433(9) Uani d . 1 1
H H5 0.8935 0.9215 0.5038 0.052 Uiso calc R 1 1
C C6 0.6266(6) 0.8490(2) 0.52528(11) 0.0380(9) Uani d . 1 1
C C7 0.4977(6) 0.8366(2) 0.48405(12) 0.0375(9) Uani d . 1 1
C C8 0.5941(6) 0.8789(2) 0.44398(11) 0.0365(8) Uani d . 1 1
H H8A 0.7566 0.8671 0.4447 0.044 Uiso calc R 1 1
H H8B 0.5713 0.9492 0.4442 0.044 Uiso calc R 1 1
C C9 0.4928(6) 0.8383(2) 0.40247(11) 0.0324(8) Uani d . 1 1
H H9 0.3278 0.8475 0.4024 0.039 Uiso calc R 1 1
C C10 0.5829(6) 0.8909(2) 0.36457(11) 0.0330(8) Uani d . 1 1
C C11 0.7910(6) 0.8697(3) 0.34881(11) 0.0387(9) Uani d . 1 1
H H11 0.8776 0.8190 0.3610 0.046 Uiso calc R 1 1
C C12 0.8718(7) 0.9226(3) 0.31521(12) 0.0473(10) Uani d . 1 1
H H12 1.0120 0.9067 0.3041 0.057 Uiso calc R 1 1
C C13 0.7509(8) 0.9976(3) 0.29786(12) 0.0510(11) Uani d . 1 1
H H13 0.8080 1.0343 0.2753 0.061 Uiso calc R 1 1
C C14 0.5448(9) 1.0187(3) 0.31375(14) 0.0624(13) Uani d . 1 1
H H14 0.4607 1.0707 0.3022 0.075 Uiso calc R 1 1
C C15 0.4606(7) 0.9650(3) 0.34621(13) 0.0466(10) Uani d . 1 1
H H15 0.3167 0.9790 0.3561 0.056 Uiso calc R 1 1
C C16 0.4396(5) 0.6727(2) 0.37249(10) 0.0284(7) Uani d . 1 1
C C17 0.7243(5) 0.6060(2) 0.41084(9) 0.0244(7) Uani d . 1 1
C C18 0.8904(5) 0.5381(2) 0.42774(9) 0.0225(7) Uani d . 1 1
C C19 0.8585(5) 0.4386(2) 0.42829(9) 0.0272(7) Uani d . 1 1
H H19 0.7240 0.4117 0.4169 0.033 Uiso calc R 1 1
C C20 1.0228(6) 0.3795(2) 0.44547(10) 0.0306(8) Uani d . 1 1
H H20 1.0005 0.3121 0.4458 0.037 Uiso calc R 1 1
C C21 1.2204(6) 0.4177(2) 0.46231(10) 0.0312(7) Uani d . 1 1
H H21 1.3333 0.3765 0.4737 0.037 Uiso calc R 1 1
C C22 1.2516(6) 0.5166(2) 0.46237(10) 0.0298(7) Uani d . 1 1
H H22 1.3856 0.5430 0.4742 0.036 Uiso calc R 1 1
C C23 1.0891(5) 0.5767(2) 0.44532(9) 0.0261(7) Uani d . 1 1
H H23 1.1116 0.6441 0.4455 0.031 Uiso calc R 1 1
C C24 0.3397(5) 0.4742(2) 0.34988(9) 0.0259(7) Uani d . 1 1
H H24 0.2228 0.5062 0.3637 0.031 Uiso calc R 1 1
C C25 0.2871(5) 0.3929(2) 0.32204(9) 0.0250(7) Uani d . 1 1
C C26 0.0753(5) 0.3513(2) 0.32370(10) 0.0284(7) Uani d . 1 1
H H26 -0.0311 0.3776 0.3420 0.034 Uiso calc R 1 1
C C27 0.0199(5) 0.2725(2) 0.29886(10) 0.0290(7) Uani d . 1 1
H H27 -0.1234 0.2443 0.3003 0.035 Uiso calc R 1 1
C C28 0.1763(5) 0.2344(2) 0.27151(9) 0.0261(7) Uani d . 1 1
C C29 0.3856(5) 0.2765(2) 0.26850(9) 0.0281(7) Uani d . 1 1
H H29 0.4902 0.2516 0.2495 0.034 Uiso calc R 1 1
C C30 0.4381(5) 0.3550(2) 0.29371(9) 0.0256(7) Uani d . 1 1
H H30 0.5804 0.3839 0.2917 0.031 Uiso calc R 1 1
C C31 0.2434(6) 0.1194(3) 0.21661(10) 0.0376(8) Uani d . 1 1
H H31A 0.2660 0.1697 0.1954 0.056 Uiso calc R 1 1
H H31B 0.1713 0.0639 0.2029 0.056 Uiso calc R 1 1
H H31C 0.3875 0.1000 0.2293 0.056 Uiso calc R 1 1

loop_
_atom_site_aniso_label
_atom_site_aniso_U_11
_atom_site_aniso_U_22
_atom_site_aniso_U_33
_atom_site_aniso_U_12
_atom_site_aniso_U_13
_atom_site_aniso_U_23
S1 0.0310(5) 0.0299(5) 0.0482(5) 0.0041(4) -0.0067(4) -0.0010(4)
O1 0.0489(17) 0.0576(18) 0.0587(17) -0.0203(15) 0.0179(14) -0.0148(14)
O2 0.0352(13) 0.0321(12) 0.0341(12) -0.0010(10) 0.0021(11) -0.0119(10)
N1 0.0257(15) 0.0209(13) 0.0379(15) 0.0004(11) 0.0020(12) -0.0048(11)
N2 0.0248(14) 0.0239(14) 0.0325(14) -0.0004(11) 0.0007(12) -0.0030(11)
N3 0.0248(14) 0.0188(13) 0.0299(13) 0.0006(11) -0.0014(11) -0.0048(10)
N4 0.0298(15) 0.0211(13) 0.0250(13) 0.0005(11) -0.0005(11) -0.0041(10)
C1 0.055(3) 0.031(2) 0.056(2) -0.0015(18) 0.020(2) -0.0044(17)
C2 0.076(3) 0.042(2) 0.040(2) 0.006(2) 0.018(2) -0.0017(17)
C3 0.068(3) 0.036(2) 0.049(2) 0.010(2) 0.003(2) -0.0068(18)
C4 0.055(3) 0.036(2) 0.054(2) -0.0043(19) 0.005(2) -0.0063(18)
C5 0.051(2) 0.035(2) 0.045(2) -0.0052(18) 0.0121(18) -0.0039(16)
C6 0.045(2) 0.0234(17) 0.046(2) 0.0024(16) 0.0117(17) -0.0082(15)
C7 0.037(2) 0.0250(17) 0.051(2) -0.0038(16) 0.0169(18) -0.0121(15)
C8 0.040(2) 0.0231(17) 0.047(2) -0.0015(15) 0.0122(17) -0.0096(15)
C9 0.0267(18) 0.0220(16) 0.049(2) 0.0031(14) 0.0053(15) -0.0078(15)
C10 0.033(2) 0.0226(17) 0.0435(19) 0.0022(14) -0.0023(16) -0.0047(14)
C11 0.034(2) 0.0339(19) 0.049(2) 0.0033(16) 0.0017(17) 0.0010(16)
C12 0.046(2) 0.050(2) 0.046(2) -0.0097(19) 0.0047(19) -0.0053(18)
C13 0.078(3) 0.034(2) 0.041(2) -0.013(2) 0.004(2) 0.0018(17)
C14 0.093(4) 0.039(2) 0.055(3) 0.020(2) -0.009(3) 0.006(2)
C15 0.051(2) 0.036(2) 0.053(2) 0.0170(18) 0.0025(19) 0.0011(18)
C16 0.0260(18) 0.0243(17) 0.0353(17) -0.0018(13) 0.0061(14) -0.0017(13)
C17 0.0236(17) 0.0225(16) 0.0273(15) -0.0033(13) 0.0035(13) -0.0025(13)
C18 0.0235(17) 0.0258(16) 0.0185(14) 0.0023(13) 0.0053(12) -0.0026(12)
C19 0.0283(18) 0.0259(17) 0.0273(16) -0.0038(14) 0.0009(14) -0.0061(13)
C20 0.039(2) 0.0224(16) 0.0308(17) 0.0015(14) -0.0001(15) -0.0023(13)
C21 0.0325(19) 0.0339(18) 0.0269(16) 0.0067(15) -0.0014(14) -0.0015(14)
C22 0.0259(17) 0.0385(19) 0.0250(16) -0.0036(15) -0.0011(14) 0.0014(14)
C23 0.0311(18) 0.0244(16) 0.0230(15) -0.0018(14) 0.0053(13) -0.0032(13)
C24 0.0258(18) 0.0262(16) 0.0257(15) 0.0004(14) 0.0024(13) 0.0006(13)
C25 0.0260(18) 0.0240(16) 0.0252(15) 0.0018(13) 0.0011(13) 0.0003(13)
C26 0.0279(18) 0.0312(18) 0.0263(16) -0.0005(14) 0.0031(14) -0.0023(13)
C27 0.0251(18) 0.0285(17) 0.0335(17) -0.0034(14) 0.0025(14) -0.0036(14)
C28 0.0311(19) 0.0233(16) 0.0238(15) 0.0003(14) -0.0026(14) -0.0038(12)
C29 0.0296(18) 0.0298(17) 0.0252(16) 0.0041(14) 0.0033(14) -0.0006(13)
C30 0.0230(17) 0.0270(17) 0.0272(15) 0.0002(13) 0.0050(13) 0.0010(13)
C31 0.042(2) 0.038(2) 0.0325(17) 0.0055(16) -0.0014(16) -0.0146(15)

loop_
_atom_type_symbol
_atom_type_description
_atom_type_scat_dispersion_real
_atom_type_scat_dispersion_imag
_atom_type_scat_source
C C 0.0033 0.0016
; International Tables
Vol. C, Tables 4.2.6.8 and 6.1.1.4
;
H H 0.0000 0.0000
; International Tables
Vol. C, Tables 4.2.6.8 and 6.1.1.4
;
N N 0.0061 0.0033
; International Tables
Vol. C, Tables 4.2.6.8 and 6.1.1.4
;
O O 0.0106 0.0106
; International Tables
Vol. C, Tables 4.2.6.8 and 6.1.1.4
;
S S 0.1246 0.1246
; International Tables
Vol. C, Tables 4.2.6.8 and 6.1.1.4
;

loop_
_geom_angle_atom_site_label_1
_geom_angle_atom_site_label_2
_geom_angle_atom_site_label_3
_geom_angle
C28 O2 C31 118.2(3)
C16 N1 N2 114.1(2)
C16 N1 C9 124.8(3)
N2 N1 C9 120.7(2)
C17 N2 N1 104.7(2)
C17 N3 C16 109.3(2)
C17 N3 N4 123.9(2)
C16 N3 N4 125.4(2)
C24 N4 N3 112.8(2)
C2 C1 C6 120.9(4)
C2 C1 H1 119.6
C6 C1 H1 119.6
C1 C2 C3 120.5(4)
C1 C2 H2 119.8
C3 C2 H2 119.8
C4 C3 C2 119.8(4)
C4 C3 H3 120.1
C2 C3 H3 120.1
C3 C4 C5 120.0(4)
C3 C4 H4 120.0
C5 C4 H4 120.0
C6 C5 C4 121.0(4)
C6 C5 H5 119.5
C4 C5 H5 119.5
C5 C6 C1 117.8(4)
C5 C6 C7 123.2(3)
C1 C6 C7 119.0(3)
O1 C7 C6 121.1(3)
O1 C7 C8 120.7(3)
C6 C7 C8 118.2(3)
C7 C8 C9 114.3(3)
C7 C8 H8A 108.7
C9 C8 H8A 108.7
C7 C8 H8B 108.7
C9 C8 H8B 108.7
H8A C8 H8B 107.6
N1 C9 C10 111.2(3)
N1 C9 C8 109.3(3)
C10 C9 C8 110.5(3)
N1 C9 H9 108.6
C10 C9 H9 108.6
C8 C9 H9 108.6
C15 C10 C11 118.8(3)
C15 C10 C9 119.4(3)
C11 C10 C9 121.8(3)
C12 C11 C10 120.0(3)
C12 C11 H11 120.0
C10 C11 H11 120.0
C13 C12 C11 120.8(4)
C13 C12 H12 119.6
C11 C12 H12 119.6
C12 C13 C14 119.0(4)
C12 C13 H13 120.5
C14 C13 H13 120.5
C15 C14 C13 120.7(4)
C15 C14 H14 119.7
C13 C14 H14 119.7
C14 C15 C10 120.8(4)
C14 C15 H15 119.6
C10 C15 H15 119.6
N1 C16 N3 101.8(3)
N1 C16 S1 128.7(2)
N3 C16 S1 129.5(2)
N2 C17 N3 110.0(3)
N2 C17 C18 122.7(3)
N3 C17 C18 127.3(3)
C19 C18 C23 119.2(3)
C19 C18 C17 123.6(3)
C23 C18 C17 117.1(3)
C20 C19 C18 119.9(3)
C20 C19 H19 120.0
C18 C19 H19 120.0
C19 C20 C21 120.8(3)
C19 C20 H20 119.6
C21 C20 H20 119.6
C20 C21 C22 119.5(3)
C20 C21 H21 120.2
C22 C21 H21 120.2
C23 C22 C21 120.4(3)
C23 C22 H22 119.8
C21 C22 H22 119.8
C22 C23 C18 120.1(3)
C22 C23 H23 120.0
C18 C23 H23 120.0
N4 C24 C25 121.2(3)
N4 C24 H24 119.4
C25 C24 H24 119.4
C30 C25 C26 118.6(3)
C30 C25 C24 123.0(3)
C26 C25 C24 118.4(3)
C27 C26 C25 120.6(3)
C27 C26 H26 119.7
C25 C26 H26 119.7
C26 C27 C28 119.7(3)
C26 C27 H27 120.2
C28 C27 H27 120.2
O2 C28 C29 124.7(3)
O2 C28 C27 114.8(3)
C29 C28 C27 120.6(3)
C30 C29 C28 118.9(3)
C30 C29 H29 120.6
C28 C29 H29 120.6
C29 C30 C25 121.7(3)
C29 C30 H30 119.2
C25 C30 H30 119.2
O2 C31 H31A 109.5
O2 C31 H31B 109.5
H31A C31 H31B 109.5
O2 C31 H31C 109.5
H31A C31 H31C 109.5
H31B C31 H31C 109.5

loop_
_geom_bond_atom_site_label_1
_geom_bond_atom_site_label_2
_geom_bond_distance
S1 C16 1.662(3)
O1 C7 1.218(4)
O2 C28 1.370(4)
O2 C31 1.429(4)
N1 C16 1.355(4)
N1 N2 1.374(4)
N1 C9 1.477(4)
N2 C17 1.310(4)
N3 C17 1.378(4)
N3 C16 1.393(4)
N3 N4 1.418(3)
N4 C24 1.291(4)
C1 C2 1.371(6)
C1 C6 1.415(5)
C1 H1 0.9500
C2 C3 1.386(6)
C2 H2 0.9500
C3 C4 1.381(5)
C3 H3 0.9500
C4 C5 1.394(5)
C4 H4 0.9500
C5 C6 1.389(5)
C5 H5 0.9500
C6 C7 1.498(5)
C7 C8 1.526(5)
C8 C9 1.531(5)
C8 H8A 0.9900
C8 H8B 0.9900
C9 C10 1.517(5)
C9 H9 1.0000
C10 C15 1.383(5)
C10 C11 1.394(5)
C11 C12 1.391(5)
C11 H11 0.9500
C12 C13 1.376(6)
C12 H12 0.9500
C13 C14 1.384(6)
C13 H13 0.9500
C14 C15 1.378(6)
C14 H14 0.9500
C15 H15 0.9500
C17 C18 1.463(4)
C18 C19 1.401(4)
C18 C23 1.406(4)
C19 C20 1.382(4)
C19 H19 0.9500
C20 C21 1.390(5)
C20 H20 0.9500
C21 C22 1.392(5)
C21 H21 0.9500
C22 C23 1.381(4)
C22 H22 0.9500
C23 H23 0.9500
C24 C25 1.461(4)
C24 H24 0.9500
C25 C30 1.399(4)
C25 C26 1.402(4)
C26 C27 1.383(4)
C26 H26 0.9500
C27 C28 1.402(4)
C27 H27 0.9500
C28 C29 1.395(4)
C29 C30 1.382(4)
C29 H29 0.9500
C30 H30 0.9500
C31 H31A 0.9800
C31 H31B 0.9800
C31 H31C 0.9800

loop_
_geom_torsion_atom_site_label_1
_geom_torsion_atom_site_label_2
_geom_torsion_atom_site_label_3
_geom_torsion_atom_site_label_4
_geom_torsion
C16 N1 N2 C17 0.1(3)
C9 N1 N2 C17 -172.9(3)
C17 N3 N4 C24 142.3(3)
C16 N3 N4 C24 -52.7(4)
C6 C1 C2 C3 0.5(6)
C1 C2 C3 C4 0.0(6)
C2 C3 C4 C5 -0.7(6)
C3 C4 C5 C6 0.9(6)
C4 C5 C6 C1 -0.4(5)
C4 C5 C6 C7 -179.4(3)
C2 C1 C6 C5 -0.3(5)
C2 C1 C6 C7 178.8(3)
C5 C6 C7 O1 179.6(3)
C1 C6 C7 O1 0.6(5)
C5 C6 C7 C8 -1.2(5)
C1 C6 C7 C8 179.8(3)
O1 C7 C8 C9 -18.3(5)
C6 C7 C8 C9 162.5(3)
C16 N1 C9 C10 -71.5(4)
N2 N1 C9 C10 100.8(3)
C16 N1 C9 C8 166.2(3)
N2 N1 C9 C8 -21.5(4)
C7 C8 C9 N1 -62.6(4)
C7 C8 C9 C10 174.7(3)
N1 C9 C10 C15 141.4(3)
C8 C9 C10 C15 -97.0(4)
N1 C9 C10 C11 -41.5(4)
C8 C9 C10 C11 80.0(4)
C15 C10 C11 C12 0.0(5)
C9 C10 C11 C12 -177.1(3)
C10 C11 C12 C13 1.6(6)
C11 C12 C13 C14 -1.3(6)
C12 C13 C14 C15 -0.6(6)
C13 C14 C15 C10 2.1(6)
C11 C10 C15 C14 -1.8(6)
C9 C10 C15 C14 175.3(4)
N2 N1 C16 N3 1.8(3)
C9 N1 C16 N3 174.5(3)
N2 N1 C16 S1 -176.0(2)
C9 N1 C16 S1 -3.3(5)
C17 N3 C16 N1 -3.1(3)
N4 N3 C16 N1 -169.9(3)
C17 N3 C16 S1 174.8(2)
N4 N3 C16 S1 7.9(5)
N1 N2 C17 N3 -2.2(3)
N1 N2 C17 C18 179.3(3)
C16 N3 C17 N2 3.4(3)
N4 N3 C17 N2 170.6(3)
C16 N3 C17 C18 -178.1(3)
N4 N3 C17 C18 -11.0(4)
N2 C17 C18 C19 153.5(3)
N3 C17 C18 C19 -24.8(5)
N2 C17 C18 C23 -24.6(4)
N3 C17 C18 C23 157.1(3)
C23 C18 C19 C20 -0.9(4)
C17 C18 C19 C20 -179.0(3)
C18 C19 C20 C21 0.0(5)
C19 C20 C21 C22 0.9(5)
C20 C21 C22 C23 -0.9(5)
C21 C22 C23 C18 0.0(4)
C19 C18 C23 C22 0.9(4)
C17 C18 C23 C22 179.1(3)
N3 N4 C24 C25 174.5(3)
N4 C24 C25 C30 -14.1(5)
N4 C24 C25 C26 166.2(3)
C30 C25 C26 C27 2.1(5)
C24 C25 C26 C27 -178.1(3)
C25 C26 C27 C28 -0.6(5)
C31 O2 C28 C29 -7.6(4)
C31 O2 C28 C27 172.3(3)
C26 C27 C28 O2 178.8(3)
C26 C27 C28 C29 -1.3(5)
O2 C28 C29 C30 -178.6(3)
C27 C28 C29 C30 1.6(5)
C28 C29 C30 C25 0.1(5)
C26 C25 C30 C29 -1.9(5)
C24 C25 C30 C29 178.4(3)
